data_4110473
loop_
_publ_author_name
'Matthew B. Harney'
'Richard J. Keaton'
'James C. Fettinger'
'Lawrence R. Sita'

_publ_section_title
;
 Living Ziegler-Natta Polymerization by Early Transition Metals: Synthesis
 and Evaluation of Cationic Zirconium Alkyl Complexes Bearing \b-Hydrogens
 as Models for Propagating Centers
;
_journal_name_full 'Journal of the American Chemical Society'
_journal_page_first 3420
_journal_page_last 3432
_journal_paper_doi 10.1021/ja057866v
_journal_volume 128
_journal_year 2006
_chemical_formula_sum 'C21 H40 N2 Zr'
_chemical_formula_weight 411.77
_chemical_name_systematic
; 
 ? 
;
_space_group_IT_number 14
_symmetry_cell_setting monoclinic
_symmetry_space_group_name_Hall '-P 2yn'
_symmetry_space_group_name_H-M 'P 1 21/n 1'
_atom_sites_solution_hydrogens geom
_atom_sites_solution_primary direct
_atom_sites_solution_secondary difmap
_audit_creation_method SHELXL-97
_cell_angle_alpha 90.00
_cell_angle_beta 91.8790(10)
_cell_angle_gamma 90.00
_cell_formula_units_Z 4
_cell_length_a 9.0417(5)
_cell_length_b 16.1399(8)
_cell_length_c 15.5233(8)
_cell_measurement_reflns_used 8058
_cell_measurement_temperature 193(2)
_cell_measurement_theta_max 27.47
_cell_measurement_theta_min 2.52
_cell_volume 2264.1(2)
_computing_cell_refinement 'Bruker SMART'
_computing_data_collection 'Bruker SMART'
_computing_data_reduction 'Bruker SAINT'
_computing_molecular_graphics 'Bruker SHELXTL'
_computing_publication_material 'Bruker SHELXTL'
_computing_structure_refinement 'SHELXL-97 (Sheldrick, 1997)'
_computing_structure_solution 'SHELXS-97 (Sheldrick, 1990)'
_diffrn_ambient_temperature 193(2)
_diffrn_measured_fraction_theta_full 0.999
_diffrn_measured_fraction_theta_max 0.999
_diffrn_measurement_device_type 'CCD area detector'
_diffrn_measurement_method 'phi and omega scans'
_diffrn_radiation_monochromator graphite
_diffrn_radiation_source 'fine-focus sealed tube'
_diffrn_radiation_type MoK\a
_diffrn_radiation_wavelength 0.71073
_diffrn_reflns_av_R_equivalents 0.0311
_diffrn_reflns_av_sigmaI/netI 0.0193
_diffrn_reflns_limit_h_max 11
_diffrn_reflns_limit_h_min -11
_diffrn_reflns_limit_k_max 20
_diffrn_reflns_limit_k_min -20
_diffrn_reflns_limit_l_max 20
_diffrn_reflns_limit_l_min -20
_diffrn_reflns_number 34520
_diffrn_reflns_theta_full 27.50
_diffrn_reflns_theta_max 27.50
_diffrn_reflns_theta_min 2.52
_diffrn_standards_decay_% 0
_exptl_absorpt_coefficient_mu 0.490
_exptl_absorpt_correction_T_max 1.00000
_exptl_absorpt_correction_T_min 0.81622
_exptl_absorpt_correction_type 'empirical, SADABS'
_exptl_crystal_colour Orange
_exptl_crystal_density_diffrn 1.208
_exptl_crystal_density_meas 0
_exptl_crystal_description Block
_exptl_crystal_F_000 880
_exptl_crystal_size_max 0.382
_exptl_crystal_size_mid 0.184
_exptl_crystal_size_min 0.170
_refine_diff_density_max 2.820
_refine_diff_density_min -0.527
_refine_diff_density_rms 0.104
_refine_ls_extinction_method none
_refine_ls_goodness_of_fit_ref 1.100
_refine_ls_hydrogen_treatment mixed
_refine_ls_matrix_type full
_refine_ls_number_parameters 279
_refine_ls_number_reflns 5183
_refine_ls_number_restraints 3
_refine_ls_restrained_S_all 1.100
_refine_ls_R_factor_all 0.0566
_refine_ls_R_factor_gt 0.0473
_refine_ls_shift/su_max 0.000
_refine_ls_shift/su_mean 0.000
_refine_ls_structure_factor_coef Fsqd
_refine_ls_weighting_details 'calc w=1/[\s^2^(Fo^2^)+(0.0788P)^2^+1.7272P] where P=(Fo^2^+2Fc^2^)/3'
_refine_ls_weighting_scheme calc
_refine_ls_wR_factor_gt 0.1273
_refine_ls_wR_factor_ref 0.1333
_reflns_number_gt 4393
_reflns_number_total 5183
_reflns_threshold_expression >2sigma(I)
_cod_data_source_file ja057866vsi20051119_012302.cif
_cod_data_source_block Cp*Zr(Me)(Et)[N(tBu)C(Me)N(Et)]
_cod_database_code 4110473

loop_
_symmetry_equiv_pos_as_xyz
'x, y, z'
'-x+1/2, y+1/2, -z+1/2'
'-x, -y, -z'
'x-1/2, -y-1/2, z-1/2'

loop_
_atom_site_label
_atom_site_type_symbol
_atom_site_fract_x
_atom_site_fract_y
_atom_site_fract_z
_atom_site_U_iso_or_equiv
_atom_site_adp_type
_atom_site_occupancy
_atom_site_symmetry_multiplicity
_atom_site_calc_flag
_atom_site_refinement_flags
_atom_site_disorder_assembly
_atom_site_disorder_group
Zr1 Zr 0.50687(3) 0.228358(15) 0.899282(16) 0.03015(11) Uani 1 1 d . . .
N1 N 0.7130(3) 0.30068(15) 0.93786(16) 0.0358(5) Uani 1 1 d . A .
N2 N 0.7253(3) 0.16420(15) 0.92844(16) 0.0372(5) Uani 1 1 d . A .
CNT1 C 0.4282(2) 0.21663(14) 0.76235(12) 0.000 Uiso 0.00 1 d P A .
C1 C 0.5398(4) 0.2511(4) 0.7413(2) 0.0396(10) Uani 0.90 1 d P A 1
C2 C 0.5212(5) 0.1647(3) 0.7518(2) 0.0446(9) Uani 0.90 1 d P A 1
C3 C 0.3744(5) 0.1501(2) 0.7766(2) 0.0461(8) Uani 0.90 1 d P A 1
C4 C 0.3022(4) 0.2274(3) 0.7825(3) 0.0416(8) Uani 0.90 1 d P A 1
C5 C 0.4033(7) 0.2898(3) 0.7596(3) 0.0381(15) Uani 0.90 1 d P A 1
C6 C 0.6745(5) 0.2949(4) 0.7091(3) 0.0664(13) Uani 0.90 1 d P A 1
H6A H 0.6828 0.2845 0.6472 0.100 Uiso 0.90 1 calc PR A 1
H6B H 0.7631 0.2740 0.7400 0.100 Uiso 0.90 1 calc PR A 1
H6C H 0.6653 0.3545 0.7191 0.100 Uiso 0.90 1 calc PR A 1
C7 C 0.6340(6) 0.1012(4) 0.7289(3) 0.086(2) Uani 0.90 1 d P A 1
H7A H 0.6271 0.0536 0.7677 0.129 Uiso 0.90 1 calc PR A 1
H7B H 0.7332 0.1254 0.7348 0.129 Uiso 0.90 1 calc PR A 1
H7C H 0.6157 0.0830 0.6693 0.129 Uiso 0.90 1 calc PR A 1
C8 C 0.3043(7) 0.0653(3) 0.7866(3) 0.0805(17) Uani 0.90 1 d P A 1
H8A H 0.2415 0.0655 0.8369 0.121 Uiso 0.90 1 calc PR A 1
H8B H 0.3822 0.0235 0.7947 0.121 Uiso 0.90 1 calc PR A 1
H8C H 0.2441 0.0521 0.7348 0.121 Uiso 0.90 1 calc PR A 1
C9 C 0.1401(5) 0.2399(4) 0.7987(4) 0.0760(15) Uani 0.90 1 d P A 1
H9A H 0.0819 0.2289 0.7455 0.114 Uiso 0.90 1 calc PR A 1
H9B H 0.1236 0.2972 0.8171 0.114 Uiso 0.90 1 calc PR A 1
H9C H 0.1096 0.2019 0.8439 0.114 Uiso 0.90 1 calc PR A 1
C10 C 0.3634(6) 0.3798(3) 0.7488(3) 0.0590(11) Uani 0.90 1 d P A 1
H10A H 0.2982 0.3865 0.6977 0.088 Uiso 0.90 1 calc PR A 1
H10B H 0.4537 0.4124 0.7420 0.088 Uiso 0.90 1 calc PR A 1
H10C H 0.3124 0.3990 0.7999 0.088 Uiso 0.90 1 calc PR A 1
C1' C 0.5638(18) 0.1845(10) 0.7388(11) 0.031(8) Uiso 0.10 1 d PG A 2
C2' C 0.4331(18) 0.1424(9) 0.7594(9) 0.023(6) Uiso 0.10 1 d PG A 2
C3' C 0.3212(17) 0.2019(9) 0.7704(10) 0.019(6) Uiso 0.10 1 d PG A 2
C4' C 0.3828(18) 0.2807(10) 0.7565(12) 0.031(15) Uiso 0.10 1 d PG A 2
C5' C 0.5328(19) 0.2700(11) 0.7370(14) 0.029(11) Uiso 0.10 1 d PG A 2
C6' C 0.710(3) 0.1452(14) 0.7218(18) 0.064(10) Uiso 0.10 1 d PG A 2
H6'1 H 0.7108 0.0881 0.7433 0.096 Uiso 0.10 1 calc PR A 2
H6'2 H 0.7893 0.1768 0.7513 0.096 Uiso 0.10 1 calc PR A 2
H6'3 H 0.7260 0.1451 0.6597 0.096 Uiso 0.10 1 calc PR A 2
C7' C 0.416(3) 0.0505(12) 0.7681(16) 0.059(9) Uiso 0.10 1 d PG A 2
H7'1 H 0.3975 0.0367 0.8283 0.088 Uiso 0.10 1 calc PR A 2
H7'2 H 0.5069 0.0230 0.7506 0.088 Uiso 0.10 1 calc PR A 2
H7'3 H 0.3326 0.0317 0.7313 0.088 Uiso 0.10 1 calc PR A 2
C8' C 0.164(2) 0.1843(13) 0.7928(17) 0.060(9) Uiso 0.10 1 d PG A 2
H8'1 H 0.1073 0.1686 0.7406 0.090 Uiso 0.10 1 calc PR A 2
H8'2 H 0.1209 0.2341 0.8179 0.090 Uiso 0.10 1 calc PR A 2
H8'3 H 0.1624 0.1389 0.8346 0.090 Uiso 0.10 1 calc PR A 2
C9' C 0.303(3) 0.3618(14) 0.7617(19) 0.044(8) Uiso 0.10 1 d PG A 2
H9'1 H 0.3728 0.4052 0.7801 0.067 Uiso 0.10 1 calc PR A 2
H9'2 H 0.2243 0.3573 0.8034 0.067 Uiso 0.10 1 calc PR A 2
H9'3 H 0.2595 0.3758 0.7049 0.067 Uiso 0.10 1 calc PR A 2
C10' C 0.640(3) 0.3376(15) 0.718(2) 0.078(15) Uiso 0.10 1 d PG A 2
H10D H 0.6451 0.3447 0.6553 0.117 Uiso 0.10 1 calc PR A 2
H10E H 0.7384 0.3229 0.7417 0.117 Uiso 0.10 1 calc PR A 2
H10F H 0.6075 0.3895 0.7439 0.117 Uiso 0.10 1 calc PR A 2
C11 C 0.7865(3) 0.23216(17) 0.96285(19) 0.0351(6) Uani 1 1 d . . .
C12 C 0.9160(4) 0.2281(2) 1.0256(3) 0.0529(9) Uani 1 1 d . A .
H12A H 0.9045 0.1805 1.0640 0.13(2) Uiso 1 1 calc R . .
H12B H 0.9207 0.2792 1.0598 0.11(2) Uiso 1 1 calc R . .
H12C H 1.0075 0.2220 0.9941 0.072(14) Uiso 1 1 calc R . .
C13 C 0.7571(4) 0.38706(19) 0.9600(2) 0.0457(7) Uani 1 1 d . . .
C14 C 0.7418(6) 0.4062(3) 1.0558(3) 0.0715(12) Uani 1 1 d . A .
H14A H 0.6401 0.3949 1.0724 0.072(14) Uiso 1 1 calc R . .
H14B H 0.7650 0.4647 1.0665 0.113(19) Uiso 1 1 calc R . .
H14C H 0.8104 0.3713 1.0899 0.095(17) Uiso 1 1 calc R . .
C15 C 0.9131(4) 0.4059(3) 0.9285(3) 0.0714(12) Uani 1 1 d . A .
H15A H 0.9866 0.3764 0.9648 0.083(15) Uiso 1 1 calc R . .
H15B H 0.9316 0.4656 0.9320 0.097(17) Uiso 1 1 calc R . .
H15C H 0.9205 0.3875 0.8686 0.074(14) Uiso 1 1 calc R . .
C16 C 0.6503(4) 0.44354(19) 0.9093(3) 0.0533(8) Uani 1 1 d . A .
H16A H 0.6621 0.4349 0.8474 0.061(11) Uiso 1 1 calc R . .
H16B H 0.6720 0.5015 0.9238 0.080(14) Uiso 1 1 calc R . .
H16C H 0.5484 0.4305 0.9242 0.088(15) Uiso 1 1 calc R . .
C17 C 0.7729(4) 0.0804(2) 0.9535(2) 0.0491(8) Uani 1 1 d . . .
H17A H 0.6891 0.0418 0.9433 0.078(14) Uiso 1 1 calc R A .
H17B H 0.7980 0.0801 1.0160 0.073(13) Uiso 1 1 calc R . .
C18 C 0.9057(5) 0.0489(3) 0.9051(3) 0.0638(10) Uani 1 1 d . A .
H18A H 0.8865 0.0553 0.8429 0.080(14) Uiso 1 1 calc R . .
H18B H 0.9221 -0.0098 0.9186 0.110(19) Uiso 1 1 calc R . .
H18C H 0.9937 0.0809 0.9226 0.12(2) Uiso 1 1 calc R . .
C19 C 0.4141(3) 0.12271(19) 0.9777(2) 0.0438(7) Uani 1 1 d . A .
H19A H 0.3046 0.1237 0.9746 0.071(12) Uiso 1 1 calc R . .
H19B H 0.4480 0.0688 0.9552 0.051(10) Uiso 1 1 calc R . .
C20 C 0.4708(5) 0.1349(3) 1.0706(3) 0.0601(9) Uani 1 1 d . . .
H20A H 0.5750 0.1184 1.0758 0.12(2) Uiso 1 1 calc R A .
H20B H 0.4124 0.1008 1.1092 0.15(3) Uiso 1 1 calc R . .
H20C H 0.4613 0.1934 1.0866 0.13(2) Uiso 1 1 calc R . .
C21 C 0.3537(4) 0.3161(2) 0.9725(2) 0.0464(7) Uani 1 1 d . A .
H21A H 0.4018 0.3319 1.0276 0.080(14) Uiso 1 1 calc R . .
H21B H 0.2601 0.2879 0.9832 0.076(14) Uiso 1 1 calc R . .
H21C H 0.3342 0.3659 0.9378 0.107(18) Uiso 1 1 calc R . .

loop_
_atom_site_aniso_label
_atom_site_aniso_U_11
_atom_site_aniso_U_22
_atom_site_aniso_U_33
_atom_site_aniso_U_23
_atom_site_aniso_U_13
_atom_site_aniso_U_12
Zr1 0.02967(16) 0.02893(16) 0.03174(16) 0.00002(9) -0.00072(10) -0.00070(9)
N1 0.0349(12) 0.0329(11) 0.0393(12) -0.0006(10) -0.0061(9) -0.0052(9)
N2 0.0327(11) 0.0328(12) 0.0459(13) 0.0024(10) -0.0008(10) 0.0028(9)
C1 0.038(2) 0.052(2) 0.0283(19) 0.0009(16) -0.0031(13) -0.0047(16)
C2 0.051(2) 0.0457(19) 0.0360(17) -0.0095(15) -0.0088(17) 0.014(2)
C3 0.060(3) 0.0359(18) 0.0417(18) -0.0026(14) -0.0086(18) -0.0113(17)
C4 0.0332(18) 0.050(2) 0.0414(19) -0.0036(17) -0.0046(14) 0.0002(16)
C5 0.042(2) 0.0347(19) 0.037(2) 0.0049(13) -0.0084(15) 0.0014(16)
C6 0.051(2) 0.109(4) 0.040(2) -0.005(2) 0.0091(17) -0.027(3)
C7 0.101(4) 0.098(4) 0.058(3) -0.036(3) -0.025(3) 0.059(4)
C8 0.120(5) 0.049(2) 0.070(3) 0.006(2) -0.032(3) -0.038(3)
C9 0.034(2) 0.125(5) 0.069(3) 0.002(3) -0.002(2) -0.002(2)
C10 0.080(3) 0.039(2) 0.057(3) 0.0077(18) -0.012(2) 0.009(2)
C11 0.0306(13) 0.0433(16) 0.0315(14) 0.0019(11) 0.0009(11) -0.0029(11)
C12 0.0447(19) 0.060(2) 0.053(2) 0.0084(16) -0.0145(16) -0.0018(14)
C13 0.0513(17) 0.0346(15) 0.0506(17) -0.0049(13) -0.0070(14) -0.0107(13)
C14 0.103(4) 0.054(2) 0.057(2) -0.0175(18) -0.012(2) -0.006(2)
C15 0.051(2) 0.049(2) 0.113(4) -0.001(2) -0.007(2) -0.0209(17)
C16 0.064(2) 0.0292(14) 0.066(2) 0.0007(14) -0.0005(17) -0.0055(14)
C17 0.0462(17) 0.0376(16) 0.063(2) 0.0082(14) 0.0014(15) 0.0062(13)
C18 0.065(2) 0.060(2) 0.067(2) 0.0051(18) 0.0044(19) 0.0263(19)
C19 0.0439(16) 0.0383(15) 0.0494(17) 0.0074(13) 0.0051(13) -0.0046(12)
C20 0.062(2) 0.062(2) 0.057(2) 0.0046(18) 0.0084(17) 0.0076(18)
C21 0.0467(17) 0.0428(16) 0.0501(17) -0.0050(14) 0.0084(14) 0.0039(13)

loop_
_atom_type_symbol
_atom_type_description
_atom_type_scat_dispersion_real
_atom_type_scat_dispersion_imag
_atom_type_scat_source
C C 0.0033 0.0016 'International Tables Vol C Tables 4.2.6.8 and 6.1.1.4'
H H 0.0000 0.0000 'International Tables Vol C Tables 4.2.6.8 and 6.1.1.4'
N N 0.0061 0.0033 'International Tables Vol C Tables 4.2.6.8 and 6.1.1.4'
Zr Zr -2.9673 0.5597 'International Tables Vol C Tables 4.2.6.8 and 6.1.1.4'

loop_
_geom_angle_atom_site_label_1
_geom_angle_atom_site_label_2
_geom_angle_atom_site_label_3
_geom_angle
CNT1 Zr1 N2 113.67(8)
CNT1 Zr1 N1 122.06(9)
N2 Zr1 N1 58.48(9)
CNT1 Zr1 C19 109.59(10)
N2 Zr1 C19 83.37(10)
N1 Zr1 C19 124.12(10)
CNT1 Zr1 C21 110.14(10)
N2 Zr1 C21 135.79(11)
N1 Zr1 C21 93.18(11)
C19 Zr1 C21 87.65(12)
CNT1 Zr1 C1 28.77(9)
N2 Zr1 C1 97.58(14)
N1 Zr1 C1 93.44(11)
C19 Zr1 C1 133.77(16)
C21 Zr1 C1 118.97(17)
CNT1 Zr1 C2 28.53(8)
N2 Zr1 C2 85.68(11)
N1 Zr1 C2 112.63(14)
C19 Zr1 C2 102.22(15)
C21 Zr1 C2 138.47(12)
C1 Zr1 C2 32.72(18)
CNT1 Zr1 C5 28.32(11)
N2 Zr1 C5 130.20(13)
N1 Zr1 C5 107.60(18)
C19 Zr1 C5 128.26(18)
C21 Zr1 C5 88.30(13)
C1 Zr1 C5 32.70(15)
C2 Zr1 C5 53.85(12)
CNT1 Zr1 C4 28.18(9)
N2 Zr1 C4 138.46(13)
N1 Zr1 C4 139.81(11)
C19 Zr1 C4 95.99(12)
C21 Zr1 C4 85.44(14)
C1 Zr1 C4 53.95(12)
C2 Zr1 C4 53.69(14)
C5 Zr1 C4 32.28(18)
CNT1 Zr1 C3 28.12(9)
N2 Zr1 C3 107.94(12)
N1 Zr1 C3 144.63(12)
C19 Zr1 C3 81.68(12)
C21 Zr1 C3 113.41(14)
C1 Zr1 C3 53.87(14)
C2 Zr1 C3 32.39(15)
C5 Zr1 C3 53.43(17)
C4 Zr1 C3 32.18(13)
CNT1 Zr1 C4' 25.3(4)
N2 Zr1 C4' 132.1(4)
N1 Zr1 C4' 112.8(4)
C19 Zr1 C4' 123.1(4)
C21 Zr1 C4' 88.3(4)
C1 Zr1 C4' 34.7(4)
C2 Zr1 C4' 52.3(4)
C5 Zr1 C4' 5.2(4)
C4 Zr1 C4' 27.1(4)
C3 Zr1 C4' 49.0(4)
CNT1 Zr1 C3' 22.4(3)
N2 Zr1 C3' 127.9(4)
N1 Zr1 C3' 142.4(3)
C19 Zr1 C3' 92.8(3)
C21 Zr1 C3' 95.6(4)
C1 Zr1 C3' 50.7(4)
C2 Zr1 C3' 44.4(3)
C5 Zr1 C3' 36.5(4)
C4 Zr1 C3' 10.8(3)
C3 Zr1 C3' 21.6(3)
C4' Zr1 C3' 31.5(2)
C11 N1 C13 125.4(2)
C11 N1 Zr1 92.71(17)
C13 N1 Zr1 139.2(2)
C11 N2 C17 122.5(3)
C11 N2 Zr1 92.98(17)
C17 N2 Zr1 136.1(2)
C2 C1 C5 107.6(4)
C2 C1 C6 126.9(5)
C5 C1 C6 125.3(6)
C2 C1 Zr1 74.0(2)
C5 C1 Zr1 74.7(2)
C6 C1 Zr1 121.1(3)
C3 C2 C1 108.2(3)
C3 C2 C7 127.1(5)
C1 C2 C7 124.3(5)
C3 C2 Zr1 75.2(2)
C1 C2 Zr1 73.30(19)
C7 C2 Zr1 123.4(3)
C4 C3 C2 108.0(3)
C4 C3 C8 126.5(4)
C2 C3 C8 125.3(4)
C4 C3 Zr1 73.8(2)
C2 C3 Zr1 72.45(19)
C8 C3 Zr1 123.9(3)
C5 C4 C3 108.0(4)
C5 C4 C9 125.9(4)
C3 C4 C9 125.6(4)
C5 C4 Zr1 73.4(2)
C3 C4 Zr1 74.1(2)
C9 C4 Zr1 124.6(3)
C4 C5 C1 108.1(4)
C4 C5 C10 124.1(5)
C1 C5 C10 127.5(6)
C4 C5 Zr1 74.3(2)
C1 C5 Zr1 72.6(2)
C10 C5 Zr1 123.6(3)
C5' C1' C2' 108.0
C5' C1' C6' 126.0
C2' C1' C6' 126.0
C5' C1' Zr1 73.3(6)
C2' C1' Zr1 74.1(6)
C6' C1' Zr1 118.5(5)
C3' C2' C1' 108.0
C3' C2' C7' 126.0
C1' C2' C7' 126.0
C3' C2' Zr1 72.9(5)
C1' C2' Zr1 75.1(6)
C7' C2' Zr1 118.0(6)
C4' C3' C2' 108.0
C4' C3' C8' 126.0
C2' C3' C8' 126.0
C4' C3' Zr1 73.8(6)
C2' C3' Zr1 76.0(5)
C8' C3' Zr1 116.3(6)
C3' C4' C5' 108.0
C3' C4' C9' 126.0
C5' C4' C9' 126.0
C3' C4' Zr1 74.8(6)
C5' C4' Zr1 75.6(6)
C9' C4' Zr1 115.8(5)
C1' C5' C4' 108.0
C1' C5' C10' 126.0
C4' C5' C10' 126.0
C1' C5' Zr1 75.8(5)
C4' C5' Zr1 73.1(5)
C10' C5' Zr1 117.2(5)
C1' C6' H6'1 109.5
C1' C6' H6'2 109.5
H6'1 C6' H6'2 109.5
C1' C6' H6'3 109.5
H6'1 C6' H6'3 109.5
H6'2 C6' H6'3 109.5
C2' C7' H7'1 109.5
C2' C7' H7'2 109.5
H7'1 C7' H7'2 109.5
C2' C7' H7'3 109.5
H7'1 C7' H7'3 109.5
H7'2 C7' H7'3 109.5
C3' C8' H8'1 109.5
C3' C8' H8'2 109.5
H8'1 C8' H8'2 109.5
C3' C8' H8'3 109.5
H8'1 C8' H8'3 109.5
H8'2 C8' H8'3 109.5
C4' C9' H9'1 109.5
C4' C9' H9'2 109.5
H9'1 C9' H9'2 109.5
C4' C9' H9'3 109.5
H9'1 C9' H9'3 109.5
H9'2 C9' H9'3 109.5
C5' C10' H10D 109.5
C5' C10' H10E 109.5
H10D C10' H10E 109.5
C5' C10' H10F 109.5
H10D C10' H10F 109.5
H10E C10' H10F 109.5
N2 C11 N1 111.6(3)
N2 C11 C12 122.0(3)
N1 C11 C12 126.4(3)
C11 C12 H12A 109.5
C11 C12 H12B 109.5
H12A C12 H12B 109.5
C11 C12 H12C 109.5
H12A C12 H12C 109.5
H12B C12 H12C 109.5
N1 C13 C16 106.3(2)
N1 C13 C14 112.5(3)
C16 C13 C14 107.8(3)
N1 C13 C15 110.7(3)
C16 C13 C15 106.8(3)
C14 C13 C15 112.5(3)
C13 C14 H14A 109.5
C13 C14 H14B 109.5
H14A C14 H14B 109.5
C13 C14 H14C 109.5
H14A C14 H14C 109.5
H14B C14 H14C 109.5
C13 C15 H15A 109.5
C13 C15 H15B 109.5
H15A C15 H15B 109.5
C13 C15 H15C 109.5
H15A C15 H15C 109.5
H15B C15 H15C 109.5
C13 C16 H16A 109.5
C13 C16 H16B 109.5
H16A C16 H16B 109.5
C13 C16 H16C 109.5
H16A C16 H16C 109.5
H16B C16 H16C 109.5
N2 C17 C18 114.0(3)
N2 C17 H17A 108.8
C18 C17 H17A 108.8
N2 C17 H17B 108.8
C18 C17 H17B 108.8
H17A C17 H17B 107.7
C17 C18 H18A 109.5
C17 C18 H18B 109.5
H18A C18 H18B 109.5
C17 C18 H18C 109.5
H18A C18 H18C 109.5
H18B C18 H18C 109.5
C20 C19 Zr1 106.9(2)
C20 C19 H19A 110.3
Zr1 C19 H19A 110.3
C20 C19 H19B 110.3
Zr1 C19 H19B 110.3
H19A C19 H19B 108.6
C19 C20 H20A 109.5
C19 C20 H20B 109.5
H20A C20 H20B 109.5
C19 C20 H20C 109.5
H20A C20 H20C 109.5
H20B C20 H20C 109.5
Zr1 C21 H21A 109.5
Zr1 C21 H21B 109.5
H21A C21 H21B 109.5
Zr1 C21 H21C 109.5
H21A C21 H21C 109.5
H21B C21 H21C 109.5

loop_
_geom_bond_atom_site_label_1
_geom_bond_atom_site_label_2
_geom_bond_distance
Zr1 CNT1 2.2274(19)
Zr1 N2 2.263(2)
Zr1 N1 2.263(2)
Zr1 C19 2.271(3)
Zr1 C21 2.306(3)
Zr1 C1 2.508(4)
Zr1 C2 2.517(3)
Zr1 C5 2.535(4)
Zr1 C4 2.548(4)
Zr1 C3 2.551(3)
Zr1 C4' 2.592(19)
Zr1 C3' 2.605(16)
N1 C11 1.341(4)
N1 C13 1.487(4)
N2 C11 1.332(4)
N2 C17 1.467(4)
C1 C2 1.415(8)
C1 C5 1.420(6)
C1 C6 1.507(6)
C2 C3 1.414(6)
C2 C7 1.497(5)
C3 C4 1.413(6)
C3 C8 1.518(5)
C4 C5 1.413(7)
C4 C9 1.509(6)
C5 C10 1.505(5)
C6 H6A 0.9800
C6 H6B 0.9800
C6 H6C 0.9800
C7 H7A 0.9800
C7 H7B 0.9800
C7 H7C 0.9800
C8 H8A 0.9800
C8 H8B 0.9800
C8 H8C 0.9800
C9 H9A 0.9800
C9 H9B 0.9800
C9 H9C 0.9800
C10 H10A 0.9800
C10 H10B 0.9800
C10 H10C 0.9800
C1' C5' 1.408(9)
C1' C2' 1.409(9)
C1' C6' 1.498(9)
C2' C3' 1.409(9)
C2' C7' 1.497(9)
C3' C4' 1.409(9)
C3' C8' 1.498(9)
C4' C5' 1.409(9)
C4' C9' 1.497(9)
C5' C10' 1.498(9)
C6' H6'1 0.9800
C6' H6'2 0.9800
C6' H6'3 0.9800
C7' H7'1 0.9800
C7' H7'2 0.9800
C7' H7'3 0.9800
C8' H8'1 0.9800
C8' H8'2 0.9800
C8' H8'3 0.9800
C9' H9'1 0.9800
C9' H9'2 0.9800
C9' H9'3 0.9800
C10' H10D 0.9800
C10' H10E 0.9800
C10' H10F 0.9800
C11 C12 1.500(4)
C12 H12A 0.9800
C12 H12B 0.9800
C12 H12C 0.9800
C13 C16 1.527(5)
C13 C14 1.530(5)
C13 C15 1.539(5)
C14 H14A 0.9800
C14 H14B 0.9800
C14 H14C 0.9800
C15 H15A 0.9800
C15 H15B 0.9800
C15 H15C 0.9800
C16 H16A 0.9800
C16 H16B 0.9800
C16 H16C 0.9800
C17 C18 1.525(5)
C17 H17A 0.9900
C17 H17B 0.9900
C18 H18A 0.9800
C18 H18B 0.9800
C18 H18C 0.9800
C19 C20 1.529(5)
C19 H19A 0.9900
C19 H19B 0.9900
C20 H20A 0.9800
C20 H20B 0.9800
C20 H20C 0.9800
C21 H21A 0.9800
C21 H21B 0.9800
C21 H21C 0.9800
